data_8000491
loop_
_publ_author_name
'Chen, Jiehuan'
'Tang, Ningning'
'Zhou, Jiadong'
'Wang, Liangxuan'
'Jiang, Nianqiang'
'Zheng, Nan'
'Liu, Linlin'
'Xie, Zengqi'

_publ_section_title
;
 Coexistence of Parallel and Rotary Stackings in the Lamellar Crystals of
 a Perylene Bisimide Dyad for Temperature-Sensitive Bicomponent Emission.
;
_journal_name_full 'The journal of physical chemistry letters'
_journal_page_first 3373
_journal_page_last 3378
_journal_paper_doi 10.1021/acs.jpclett.1c00674
_journal_year 2021
_chemical_formula_moiety 'C52 H16 N4 O8'
_chemical_formula_sum 'C52 H16 N4 O8'
_chemical_formula_weight 824.69
_space_group_crystal_system monoclinic
_space_group_IT_number 14
_space_group_name_Hall '-P 2ybc'
_space_group_name_H-M_alt 'P 1 21/c 1'
_atom_sites_solution_hydrogens geom
_atom_sites_solution_primary dual
_audit_creation_date 2020-11-18
_audit_creation_method
;
Olex2 1.2
(compiled 2018.05.29 svn.r3508 for OlexSys, GUI svn.r5506)
;
_cell_angle_alpha 90
_cell_angle_beta 91.074(18)
_cell_angle_gamma 90
_cell_formula_units_Z 4
_cell_length_a 24.786(8)
_cell_length_b 38.640(5)
_cell_length_c 9.0207(7)
_cell_measurement_reflns_used 1840
_cell_measurement_temperature 149.99(10)
_cell_measurement_theta_max 59.2160
_cell_measurement_theta_min 3.5620
_cell_volume 8638(3)
_computing_cell_refinement 'CrysAlisPro 1.171.39.28b (Rigaku OD, 2015)'
_computing_data_collection 'CrysAlisPro 1.171.39.28b (Rigaku OD, 2015)'
_computing_data_reduction 'CrysAlisPro 1.171.39.28b (Rigaku OD, 2015)'
_computing_molecular_graphics 'Olex2 (Dolomanov et al., 2009)'
_computing_publication_material 'Olex2 (Dolomanov et al., 2009)'
_computing_structure_refinement 'ShelXL (Sheldrick, 2015)'
_computing_structure_solution 'ShelXD (Sheldrick, 2008)'
_diffrn_ambient_environment N~2~
_diffrn_ambient_temperature 149.99(10)
_diffrn_detector 'CCD plate'
_diffrn_measured_fraction_theta_full 0.933
_diffrn_measured_fraction_theta_max 0.933
_diffrn_measurement_details
;
List of Runs (angles in degrees, time in seconds):

  # Type    Start    End  Width  t~exp~   \w     \q     \k     \f   Frames
--------------------------------------------------------------------------
  1  \w     32.00  66.00   0.50   15.00    --    0.00  37.00-124.00   68
  2  \w    -57.00 -32.00   0.50   60.00    --    5.00 -37.00  79.00   50
  3  \w     18.00  43.00   0.50   60.00    --    5.00  37.00-124.00   50
  4  \w    -92.00 -47.00   0.50   60.00    --  -98.80  37.00-124.00   90
  5  \w   -161.00-136.00   0.50   60.00    --  -98.80 -37.00  79.00   50
  6  \w     26.00  56.00   0.50   15.00    --    0.00  19.00   0.00   60
  7  \w    -88.00   9.00   0.50   15.00    --    0.00 -57.00   0.00  194
  8  \w    -92.00 -10.00   0.50   60.00    --  -98.80  72.00  30.00  164
  9  \w   -111.00 -36.00   0.50   60.00    --  -98.80  19.00 -90.00  150
 10  \w   -132.00 -95.00   0.50   60.00    --  -98.80 -19.00-150.00   74
 11  \w   -187.00 -97.00   0.50   60.00    --  -98.80 -19.00 120.00  180
 12  \w   -112.00 -46.00   0.50   60.00    --  -98.80  38.00  60.00  132
;
_diffrn_measurement_device 'four-circle diffractometer'
_diffrn_measurement_device_type 'XtaLAB AFC12 (RCD3): Kappa single'
_diffrn_measurement_method '\w scans'
_diffrn_orient_matrix_type 'CrysAlisPro convention (1999,Acta A55,543-557)'
_diffrn_orient_matrix_UB_11 0.0300310000
_diffrn_orient_matrix_UB_12 0.0174989000
_diffrn_orient_matrix_UB_13 0.1307620000
_diffrn_orient_matrix_UB_21 0.0541417000
_diffrn_orient_matrix_UB_22 -0.0070382000
_diffrn_orient_matrix_UB_23 -0.0749318000
_diffrn_orient_matrix_UB_31 -0.0041330000
_diffrn_orient_matrix_UB_32 0.0352042000
_diffrn_orient_matrix_UB_33 -0.0806973000
_diffrn_radiation_monochromator graphite
_diffrn_radiation_probe x-ray
_diffrn_radiation_type CuK\a
_diffrn_radiation_wavelength 1.54184
_diffrn_reflns_av_R_equivalents 0.1189
_diffrn_reflns_av_unetI/netI 0.2759
_diffrn_reflns_Laue_measured_fraction_full 0.933
_diffrn_reflns_Laue_measured_fraction_max 0.933
_diffrn_reflns_limit_h_max 29
_diffrn_reflns_limit_h_min -29
_diffrn_reflns_limit_k_max 46
_diffrn_reflns_limit_k_min -26
_diffrn_reflns_limit_l_max 10
_diffrn_reflns_limit_l_min -10
_diffrn_reflns_number 28714
_diffrn_reflns_point_group_measured_fraction_full 0.933
_diffrn_reflns_point_group_measured_fraction_max 0.933
_diffrn_reflns_theta_full 67.080
_diffrn_reflns_theta_max 67.080
_diffrn_reflns_theta_min 2.900
_diffrn_source 'fine-focus sealed X-ray tube'
_diffrn_source_type 'Enhance (Cu) X-ray Source'
_exptl_absorpt_coefficient_mu 0.362
_exptl_absorpt_correction_T_max 1.00000
_exptl_absorpt_correction_T_min 0.00074
_exptl_absorpt_correction_type multi-scan
_exptl_absorpt_process_details
;
CrysAlisPro 1.171.39.28b (Rigaku Oxford Diffraction, 2015)
Empirical absorption correction using spherical harmonics,
 implemented in SCALE3 ABSPACK scaling algorithm.
;
_exptl_crystal_colour red
_exptl_crystal_colour_primary red
_exptl_crystal_density_diffrn 0.634
_exptl_crystal_description plate
_exptl_crystal_F_000 1680
_exptl_crystal_size_max 0.1
_exptl_crystal_size_mid 0.06
_exptl_crystal_size_min 0.04
_refine_diff_density_max 0.796
_refine_diff_density_min -0.692
_refine_diff_density_rms 0.126
_refine_ls_extinction_method none
_refine_ls_goodness_of_fit_ref 1.272
_refine_ls_hydrogen_treatment constr
_refine_ls_matrix_type full
_refine_ls_number_parameters 505
_refine_ls_number_reflns 14392
_refine_ls_number_restraints 219
_refine_ls_restrained_S_all 1.294
_refine_ls_R_factor_all 0.3702
_refine_ls_R_factor_gt 0.2234
_refine_ls_shift/su_max 0.000
_refine_ls_shift/su_mean 0.000
_refine_ls_structure_factor_coef Fsqd
_refine_ls_weighting_details 'w=1/[\s^2^(Fo^2^)+(0.2000P)^2^] where P=(Fo^2^+2Fc^2^)/3'
_refine_ls_weighting_scheme calc
_refine_ls_wR_factor_gt 0.5168
_refine_ls_wR_factor_ref 0.5841
_reflns_Friedel_coverage 0.000
_reflns_number_gt 3433
_reflns_number_total 14392
_reflns_threshold_expression 'I > 2\s(I)'
_cod_data_source_file jz1c00674_si_002.cif
_cod_data_source_block dpbi
_cod_database_code 8000491
_shelx_shelxl_version_number 2014/7
_shelx_space_group_comment
;
The symmetry employed for this shelxl refinement is uniquely defined
by the following loop, which should always be used as a source of
symmetry information in preference to the above space-group names.
They are only intended as comments.
;
_reflns_odcompleteness_completeness 93.14
_reflns_odcompleteness_iscentric 1
_reflns_odcompleteness_theta 66.97
_olex2_refinement_description
;
1. Fixed Uiso
 At 1.2 times of:
  All C(H) groups
2. Restrained distances
 C067-O105
 1.22 with sigma of 0.01
 N046-C082
 1.5 with sigma of 0.01
 C082-C071
 1.5 with sigma of 0.01
3. Uiso/Uaniso restraints and constraints
Uanis(C067) \\sim Ueq, Uanis(C050) \\sim Ueq, Uanis(C033) \\sim Ueq,
Uanis(C043) \\sim Ueq, Uanis(C049) \\sim Ueq, Uanis(C057) \\sim Ueq,
Uanis(C058) \\sim Ueq, Uanis(C045) \\sim Ueq, Uanis(C010) \\sim Ueq,
Uanis(C024) \\sim Ueq, Uanis(C038) \\sim Ueq, Uanis(C044) \\sim Ueq,
Uanis(C008) \\sim Ueq, Uanis(C021) \\sim Ueq, Uanis(C025) \\sim Ueq,
Uanis(C034) \\sim Ueq, Uanis(C015) \\sim Ueq, Uanis(C027) \\sim Ueq,
Uanis(C039) \\sim Ueq, Uanis(C023) \\sim Ueq, Uanis(C032) \\sim Ueq,
Uanis(C051) \\sim Ueq, Uanis(N046) \\sim Ueq: with sigma of 0.01 and sigma for
terminal atoms of 0.02
Uanis(C041) \\sim Ueq, Uanis(C018) \\sim Ueq, Uanis(C001) \\sim Ueq,
Uanis(C002) \\sim Ueq, Uanis(C013) \\sim Ueq, Uanis(C006) \\sim Ueq: with sigma
of 0.01 and sigma for terminal atoms of 0.02
Uanis(C047) \\sim Ueq, Uanis(C052) \\sim Ueq: with sigma of 0.01 and sigma for
terminal atoms of 0.02
Uanis(C019) \\sim Ueq: with sigma of 0.01 and sigma for terminal atoms of 0.02
Uanis(C082) \\sim Ueq, Uanis(C071) \\sim Ueq, Uanis(C060) \\sim Ueq,
Uanis(C069) \\sim Ueq: with sigma of 0.01 and sigma for terminal atoms of 0.02
Uanis(C008) \\sim Ueq: with sigma of 0.001 and sigma for terminal atoms of 0.002
4.a Aromatic/amide H refined with riding coordinates:
 C013(H013), C014(H014), C015(H015), C020(H020), C027(H027), C031(H031),
 C034(H034), C035(H035), C037(H037), C040(H040), C041(H041), C044(H044),
 C045(H045), C051(H051), C057(H057), C058(H058)
4.b Fitted hexagon refined as free rotating group:
 C001(C003,C017,C006,C004,C002), C005(C011,C019,N026,C022,C016), C032(C023,
 C039,C052,N029,C047), C036(N007,C030,C009,C018,C028), C038(C024,C010,C008,C021,
 C025), C049(N046,C067,C050,C033,C043)
;
_olex2_submission_special_instructions 'No special instructions were received'
_oxdiff_exptl_absorpt_empirical_details
;
Empirical correction (ABSPACK) includes:
- Absorption correction using spherical harmonics
- Frame scaling
;
_oxdiff_exptl_absorpt_empirical_full_max 743.218
_oxdiff_exptl_absorpt_empirical_full_min 0.201

loop_
_space_group_symop_operation_xyz
'x, y, z'
'-x, y+1/2, -z+1/2'
'-x, -y, -z'
'x, -y-1/2, z-1/2'

loop_
_atom_site_label
_atom_site_type_symbol
_atom_site_fract_x
_atom_site_fract_y
_atom_site_fract_z
_atom_site_U_iso_or_equiv
_atom_site_adp_type
_atom_site_occupancy
_atom_site_site_symmetry_order
_atom_site_calc_flag
_atom_site_refinement_flags_posn
_atom_site_refinement_flags_adp
_atom_site_refinement_flags_occupancy
_atom_site_disorder_assembly
_atom_site_disorder_group
C001 C 0.9915(2) 0.42654(15) -0.4285(6) 0.032(2) Uani 1 1 d . U . . .
C003 C 1.0106(3) 0.42366(16) -0.2832(5) 0.046(3) Uani 1 1 d G . . . .
C017 C 1.0538(3) 0.44391(18) -0.2346(4) 0.087(5) Uani 1 1 d G . . . .
C006 C 1.0778(2) 0.46705(16) -0.3312(6) 0.063(3) Uani 1 1 d G U . . .
C004 C 1.0586(3) 0.46994(15) -0.4764(6) 0.039(2) Uani 1 1 d G . . . .
C002 C 1.0155(2) 0.44968(17) -0.5251(4) 0.053(3) Uani 1 1 d G U . . .
C005 C 1.0827(3) 0.49531(18) -0.5792(6) 0.068(4) Uani 1 1 d . . . . .
C011 C 1.1249(3) 0.5161(2) -0.5277(5) 0.070(4) Uani 1 1 d G . . . .
C019 C 1.1508(3) 0.53827(19) -0.6245(8) 0.093(4) Uani 1 1 d G U . . .
N026 N 1.1346(4) 0.53973(18) -0.7727(7) 0.111(5) Uani 1 1 d G . . . .
C022 C 1.0924(4) 0.5190(2) -0.8241(5) 0.130(8) Uani 1 1 d G . . . .
C016 C 1.0665(3) 0.49677(18) -0.7274(6) 0.054(3) Uani 1 1 d G . . . .
O012 O 1.0768(5) 0.5236(2) -0.9588(8) 0.135(5) Uani 1 1 d . . . . .
C013 C 0.9950(5) 0.4543(3) -0.6785(10) 0.064(3) Uani 1 1 d . U . . .
H013 H 0.9651 0.4422 -0.7147 0.077 Uiso 1 1 calc R . . . .
C014 C 0.9497(5) 0.4091(3) -0.4629(10) 0.075(4) Uani 1 1 d . . . . .
H014 H 0.9365 0.4116 -0.5595 0.090 Uiso 1 1 calc R . . . .
C015 C 0.8725(4) 0.2537(3) 0.2512(12) 0.056(3) Uani 1 1 d . U . . .
H015 H 0.8992 0.2411 0.2048 0.067 Uiso 1 1 calc R . . . .
C020 C 0.9209(7) 0.3861(3) -0.3686(10) 0.113(6) Uani 1 1 d . . . . .
H020 H 0.8911 0.3739 -0.4047 0.136 Uiso 1 1 calc R . . . .
C027 C 0.8316(5) 0.2365(3) 0.3419(13) 0.073(3) Uani 1 1 d . U . . .
H027 H 0.8304 0.2124 0.3431 0.087 Uiso 1 1 calc R . . . .
C031 C 1.0730(6) 0.4370(3) -0.0864(11) 0.085(4) Uani 1 1 d . . . . .
H031 H 1.1029 0.4488 -0.0479 0.102 Uiso 1 1 calc R . . . .
C032 C 0.8337(3) 0.3447(2) 0.3094(8) 0.096(4) Uani 1 1 d . U . . .
C023 C 0.8343(3) 0.3089(2) 0.3216(7) 0.063(3) Uani 1 1 d G U . . .
C039 C 0.8696(3) 0.28946(14) 0.2372(8) 0.062(3) Uani 1 1 d G U . . .
C052 C 0.9044(3) 0.30593(19) 0.1408(8) 0.095(4) Uani 1 1 d G U . . .
N029 N 0.9038(3) 0.34179(19) 0.1286(7) 0.121(5) Uani 1 1 d G . . . .
C047 C 0.8684(4) 0.36118(14) 0.2130(8) 0.075(4) Uani 1 1 d G U . . .
C034 C 0.7612(6) 0.3447(4) 0.4937(13) 0.096(4) Uani 1 1 d . U . . .
H034 H 0.7362 0.3566 0.5498 0.115 Uiso 1 1 calc R . . . .
C035 C 1.1455(7) 0.5145(3) -0.3795(11) 0.106(5) Uani 1 1 d . . . . .
H035 H 1.1731 0.5288 -0.3451 0.127 Uiso 1 1 calc R . . . .
C036 C 0.9115(3) 0.36156(19) -0.1204(8) 0.090(5) Uani 1 1 d . . . . .
N007 N 0.9314(4) 0.35818(17) 0.0240(7) 0.120(6) Uani 1 1 d G . . . .
C030 C 0.9782(4) 0.3755(2) 0.0678(5) 0.168(11) Uani 1 1 d G . . . .
C009 C 1.0051(3) 0.3963(2) -0.0328(7) 0.066(4) Uani 1 1 d G . . . .
C018 C 0.9852(3) 0.39965(17) -0.1772(6) 0.047(3) Uani 1 1 d G U . . .
C028 C 0.9384(3) 0.38230(19) -0.2210(5) 0.054(3) Uani 1 1 d G . . . .
C037 C 1.0234(5) 0.4781(3) -0.7677(11) 0.073(4) Uani 1 1 d . . . . .
H037 H 1.0107 0.4810 -0.8646 0.087 Uiso 1 1 calc R . . . .
C038 C 0.7255(3) 0.2936(2) 0.5961(8) 0.095(4) Uani 1 1 d . U . . .
C024 C 0.7232(3) 0.2577(2) 0.6002(7) 0.058(3) Uani 1 1 d G U . . .
C010 C 0.7580(3) 0.23818(16) 0.5146(8) 0.072(3) Uani 1 1 d G U . . .
C008 C 0.7951(3) 0.25463(19) 0.4250(7) 0.046(2) Uani 1 1 d G U . . .
C021 C 0.7974(3) 0.2906(2) 0.4209(7) 0.057(3) Uani 1 1 d G U . . .
C025 C 0.7626(4) 0.31004(15) 0.5065(9) 0.100(5) Uani 1 1 d G U . . .
C040 C 1.1207(6) 0.4894(4) -0.2876(11) 0.103(5) Uani 1 1 d . . . . .
H040 H 1.1337 0.4874 -0.1907 0.124 Uiso 1 1 calc R . . . .
C041 C 1.0464(6) 0.4122(3) 0.0000(13) 0.078(4) Uani 1 1 d . U . . .
H041 H 1.0618 0.4074 0.0924 0.094 Uiso 1 1 calc R . . . .
O042 O 1.1898(5) 0.5600(2) -0.5894(8) 0.124(4) Uani 1 1 d . . . . .
C044 C 0.6868(7) 0.3147(5) 0.673(2) 0.140(6) Uani 1 1 d . U . . .
H044 H 0.6832 0.3384 0.6582 0.168 Uiso 1 1 calc R . . . .
C045 C 0.7558(5) 0.2011(4) 0.5182(13) 0.086(4) Uani 1 1 d . U . . .
H045 H 0.7764 0.1878 0.4548 0.103 Uiso 1 1 calc R . . . .
C049 C 0.6067(4) 0.2395(3) 0.8668(11) 0.123(6) Uani 1 1 d . U . . .
N046 N 0.6070(4) 0.2036(3) 0.8633(12) 0.165(6) Uani 1 1 d DG U . . .
C067 C 0.6441(5) 0.1862(2) 0.7766(13) 0.169(9) Uani 1 1 d DG U . . .
C050 C 0.6808(3) 0.2048(3) 0.6933(10) 0.064(3) Uani 1 1 d G U . . .
C033 C 0.6804(3) 0.2408(3) 0.6968(10) 0.133(6) Uani 1 1 d G U . . .
C043 C 0.6434(4) 0.2581(2) 0.7835(12) 0.087(4) Uani 1 1 d G U . . .
C051 C 0.7950(5) 0.3644(3) 0.4011(12) 0.080(4) Uani 1 1 d . U . . .
H051 H 0.7931 0.3884 0.3978 0.096 Uiso 1 1 calc R . . . .
O054 O 0.9395(4) 0.2914(2) 0.0596(8) 0.097(3) Uani 1 1 d . . . . .
C057 C 0.6559(8) 0.2965(6) 0.771(2) 0.162(8) Uani 1 1 d . U . . .
H057 H 0.6398 0.3101 0.8427 0.195 Uiso 1 1 calc R . . . .
C058 C 0.7177(7) 0.1840(4) 0.6320(19) 0.123(6) Uani 1 1 d . U . . .
H058 H 0.7204 0.1606 0.6563 0.148 Uiso 1 1 calc R . . . .
O059 O 0.9974(6) 0.3704(2) 0.2007(8) 0.156(5) Uani 1 1 d . . . . .
C060 C 1.1653(6) 0.5587(3) -0.8894(14) 0.087(4) Uani 1 1 d . U . . .
O062 O 0.5692(5) 0.2589(5) 0.9422(14) 0.212(8) Uani 1 1 d . . . . .
O064 O 0.8737(5) 0.3936(2) 0.2033(8) 0.141(5) Uani 1 1 d . . . . .
O066 O 0.8674(5) 0.3486(2) -0.1459(9) 0.110(4) Uani 1 1 d . . . . .
C069 C 1.2180(8) 0.5453(5) -0.9200(19) 0.154(7) Uani 1 1 d . U . . .
C071 C 0.4894(9) 0.1996(7) 0.824(3) 0.227(11) Uani 1 1 d D U . . .
C082 C 0.5476(6) 0.1945(9) 0.877(5) 0.309(18) Uani 1 1 d D U . . .
O105 O 0.6396(8) 0.1565(4) 0.8137(19) 0.306(13) Uani 1 1 d D . . . .

loop_
_atom_site_aniso_label
_atom_site_aniso_U_11
_atom_site_aniso_U_22
_atom_site_aniso_U_33
_atom_site_aniso_U_23
_atom_site_aniso_U_13
_atom_site_aniso_U_12
C001 0.019(4) 0.054(5) 0.024(4) 0.005(4) -0.003(3) -0.020(4)
C003 0.071(8) 0.048(6) 0.020(4) -0.004(4) -0.011(5) 0.006(6)
C017 0.186(15) 0.062(7) 0.015(5) 0.006(5) 0.032(7) 0.021(9)
C006 0.097(7) 0.067(6) 0.025(4) 0.002(4) -0.004(5) -0.013(6)
C004 0.046(6) 0.047(6) 0.023(4) 0.004(4) 0.000(4) -0.001(5)
C002 0.070(6) 0.076(6) 0.013(4) -0.001(4) 0.006(4) -0.003(6)
C005 0.126(11) 0.064(7) 0.013(4) -0.013(5) -0.003(5) 0.016(8)
C011 0.121(11) 0.070(8) 0.021(5) 0.003(5) 0.011(6) -0.033(8)
C019 0.126(9) 0.095(8) 0.058(6) 0.001(6) -0.009(7) 0.012(7)
N026 0.269(16) 0.040(5) 0.024(5) 0.004(4) 0.010(7) -0.020(8)
C022 0.31(2) 0.056(8) 0.023(6) 0.003(6) 0.021(10) 0.007(12)
C016 0.084(9) 0.055(7) 0.022(5) 0.008(5) 0.011(5) -0.008(7)
O012 0.300(15) 0.081(6) 0.024(4) 0.016(4) 0.001(6) 0.012(8)
C013 0.098(7) 0.065(6) 0.029(4) -0.001(4) -0.009(5) 0.015(6)
C014 0.098(10) 0.112(10) 0.017(5) 0.016(6) 0.021(6) 0.008(9)
C015 0.043(5) 0.066(6) 0.060(6) -0.004(5) -0.012(5) -0.004(5)
C020 0.27(2) 0.056(7) 0.014(5) 0.010(5) 0.012(8) -0.005(10)
C027 0.096(7) 0.057(6) 0.065(6) 0.015(5) -0.024(6) -0.005(6)
C031 0.139(12) 0.089(9) 0.027(5) -0.012(6) -0.008(7) -0.033(9)
C032 0.130(9) 0.091(8) 0.067(7) -0.017(6) 0.008(7) -0.013(7)
C023 0.076(7) 0.062(6) 0.051(5) 0.008(5) -0.012(5) 0.004(6)
C039 0.090(7) 0.066(6) 0.030(4) 0.007(5) -0.009(5) -0.007(6)
C052 0.129(9) 0.081(7) 0.077(7) 0.018(6) 0.031(7) 0.007(7)
N029 0.276(17) 0.060(7) 0.027(5) 0.004(5) 0.056(7) -0.015(9)
C047 0.123(8) 0.069(7) 0.035(5) 0.015(5) 0.015(6) -0.009(7)
C034 0.115(8) 0.125(8) 0.050(6) 0.000(6) 0.022(6) 0.010(7)
C035 0.192(16) 0.097(10) 0.028(6) -0.013(6) 0.002(8) -0.010(11)
C036 0.160(16) 0.064(9) 0.046(7) -0.012(6) -0.005(9) -0.050(10)
N007 0.311(19) 0.031(5) 0.021(5) 0.008(4) 0.049(8) -0.007(8)
C030 0.41(3) 0.077(10) 0.023(6) 0.018(7) 0.076(12) 0.065(16)
C009 0.084(9) 0.054(7) 0.060(7) 0.007(6) 0.047(7) -0.019(7)
C018 0.064(6) 0.052(5) 0.024(4) 0.006(4) 0.012(4) -0.007(5)
C028 0.079(8) 0.050(6) 0.031(5) 0.010(5) -0.001(5) -0.027(6)
C037 0.120(11) 0.073(8) 0.025(5) 0.021(5) -0.005(6) -0.012(8)
C038 0.103(8) 0.125(8) 0.058(6) 0.005(6) 0.022(6) 0.001(7)
C024 0.050(6) 0.085(7) 0.040(5) 0.012(5) 0.005(5) -0.008(6)
C010 0.077(7) 0.082(7) 0.057(6) 0.007(5) -0.034(5) -0.014(6)
C008 0.046(3) 0.047(3) 0.046(3) 0.0006(10) 0.0005(10) 0.0003(10)
C021 0.064(6) 0.087(7) 0.019(4) 0.010(4) 0.006(4) 0.007(6)
C025 0.116(9) 0.092(8) 0.092(8) 0.003(7) 0.013(7) -0.019(7)
C040 0.160(15) 0.134(12) 0.016(5) 0.025(7) 0.006(7) 0.003(11)
C041 0.104(8) 0.076(7) 0.055(6) 0.021(5) 0.018(6) -0.012(7)
O042 0.253(13) 0.090(7) 0.031(4) 0.016(4) 0.014(6) -0.009(8)
C044 0.135(10) 0.143(10) 0.141(10) 0.012(8) 0.025(8) -0.004(8)
C045 0.095(8) 0.106(8) 0.057(6) 0.021(6) -0.017(6) 0.001(7)
C049 0.125(9) 0.139(9) 0.107(8) 0.017(8) 0.026(8) 0.009(8)
N046 0.156(10) 0.185(10) 0.155(9) 0.019(8) 0.007(8) -0.031(8)
C067 0.178(12) 0.163(12) 0.168(12) 0.006(9) 0.000(9) -0.012(9)
C050 0.008(4) 0.108(8) 0.076(6) 0.022(6) -0.022(4) -0.003(5)
C033 0.142(10) 0.135(9) 0.122(9) -0.016(8) -0.002(8) -0.009(8)
C043 0.051(6) 0.122(8) 0.086(7) 0.005(7) -0.011(6) -0.008(7)
C051 0.100(8) 0.086(7) 0.053(6) 0.000(6) -0.007(6) 0.005(7)
O054 0.172(9) 0.073(6) 0.047(5) 0.006(4) 0.035(5) 0.020(6)
C057 0.158(11) 0.178(11) 0.152(10) -0.013(9) 0.019(8) 0.016(9)
C058 0.132(9) 0.108(9) 0.130(9) 0.022(7) -0.001(8) -0.009(8)
O059 0.341(16) 0.104(7) 0.024(4) 0.015(4) 0.049(7) 0.009(9)
C060 0.100(8) 0.085(7) 0.076(7) 0.031(6) 0.001(6) -0.015(7)
O062 0.138(11) 0.41(2) 0.092(9) 0.045(12) 0.026(8) 0.014(13)
O064 0.309(15) 0.086(6) 0.030(4) 0.007(4) 0.048(6) 0.014(8)
O066 0.198(12) 0.080(7) 0.052(5) 0.025(5) 0.036(6) -0.009(7)
C069 0.147(13) 0.206(15) 0.109(11) 0.036(11) 0.039(10) 0.036(12)
C071 0.246(18) 0.286(19) 0.151(15) -0.074(14) 0.044(14) -0.070(15)
C082 0.305(19) 0.319(19) 0.30(2) -0.010(10) 0.010(10) 0.007(10)
O105 0.34(2) 0.44(3) 0.133(13) 0.074(17) -0.010(15) -0.22(2)

loop_
_atom_type_symbol
_atom_type_description
_atom_type_scat_dispersion_real
_atom_type_scat_dispersion_imag
_atom_type_scat_source
C C 0.0181 0.0091 'International Tables Vol C Tables 4.2.6.8 and 6.1.1.4'
H H 0.0000 0.0000 'International Tables Vol C Tables 4.2.6.8 and 6.1.1.4'
N N 0.0311 0.0180 'International Tables Vol C Tables 4.2.6.8 and 6.1.1.4'
O O 0.0492 0.0322 'International Tables Vol C Tables 4.2.6.8 and 6.1.1.4'

loop_
_geom_angle_atom_site_label_1
_geom_angle_atom_site_label_2
_geom_angle_atom_site_label_3
_geom_angle
_geom_angle_site_symmetry_1
_geom_angle_site_symmetry_3
_geom_angle_publ_flag
C003 C001 C002 120.0 . . ?
C014 C001 C003 116.8(6) . . ?
C014 C001 C002 123.0(6) . . ?
C001 C003 C017 120.0 . . ?
C001 C003 C018 121.1(5) . . ?
C017 C003 C018 118.9(5) . . ?
C003 C017 C031 115.4(7) . . ?
C006 C017 C003 120.0 . . ?
C006 C017 C031 124.4(7) . . ?
C017 C006 C004 120.0 . . ?
C017 C006 C040 123.0(6) . . ?
C004 C006 C040 117.0(6) . . ?
C006 C004 C002 120.0 . . ?
C006 C004 C005 120.5(5) . . ?
C002 C004 C005 119.4(5) . . ?
C001 C002 C013 121.4(6) . . ?
C004 C002 C001 120.0 . . ?
C004 C002 C013 118.5(6) . . ?
C011 C005 C004 118.8(5) . . ?
C011 C005 C016 120.0 . . ?
C016 C005 C004 121.0(5) . . ?
C005 C011 C019 120.0 . . ?
C005 C011 C035 122.9(8) . . ?
C019 C011 C035 117.0(8) . . ?
N026 C019 C011 120.0 . . ?
O042 C019 C011 126.1(6) . . ?
O042 C019 N026 113.8(6) . . ?
C019 N026 C022 120.0 . . ?
C019 N026 C060 123.5(7) . . ?
C022 N026 C060 115.8(7) . . ?
C016 C022 N026 120.0 . . ?
O012 C022 N026 116.6(7) . . ?
O012 C022 C016 123.2(7) . . ?
C022 C016 C005 120.0 . . ?
C037 C016 C005 117.2(6) . . ?
C037 C016 C022 122.7(6) . . ?
C037 C013 C002 116.4(10) . . ?
C001 C014 C020 126.8(10) . . ?
C039 C015 C027 117.8(10) . . ?
C028 C020 C014 118.7(13) . . ?
C008 C027 C015 122.5(10) . . ?
C041 C031 C017 119.4(11) . . ?
C023 C032 C047 120.0 . . ?
C023 C032 C051 118.1(8) . . ?
C047 C032 C051 121.9(8) . . ?
C032 C023 C039 120.0 . . ?
C032 C023 C021 121.4(6) . . ?
C039 C023 C021 118.6(6) . . ?
C023 C039 C015 121.2(8) . . ?
C052 C039 C015 118.8(8) . . ?
C052 C039 C023 120.0 . . ?
N029 C052 C039 120.0 . . ?
O054 C052 C039 126.5(7) . . ?
O054 C052 N029 113.4(7) . . ?
C047 N029 C052 120.0 . . ?
N007 N029 C052 121.6(6) . . ?
N007 N029 C047 117.9(7) . . ?
N029 C047 C032 120.0 . . ?
O064 C047 C032 124.3(8) . . ?
O064 C047 N029 115.5(8) . . ?
C025 C034 C051 124.8(12) . . ?
C040 C035 C011 115.1(12) . . ?
N007 C036 C028 120.0 . . ?
O066 C036 N007 116.0(7) . . ?
O066 C036 C028 123.6(7) . . ?
N029 N007 C036 122.0(7) . . ?
N029 N007 C030 117.6(7) . . ?
C036 N007 C030 120.0 . . ?
C009 C030 N007 120.0 . . ?
O059 C030 N007 118.6(8) . . ?
O059 C030 C009 121.3(8) . . ?
C018 C009 C030 120.0 . . ?
C041 C009 C030 122.7(8) . . ?
C041 C009 C018 117.3(8) . . ?
C009 C018 C003 121.1(5) . . ?
C028 C018 C003 118.8(5) . . ?
C028 C018 C009 120.0 . . ?
C036 C028 C020 122.5(8) . . ?
C018 C028 C020 117.5(8) . . ?
C018 C028 C036 120.0 . . ?
C016 C037 C013 126.8(9) . . ?
C024 C038 C025 120.0 . . ?
C024 C038 C044 121.5(10) . . ?
C025 C038 C044 118.3(10) . . ?
C038 C024 C033 118.1(8) . . ?
C010 C024 C038 120.0 . . ?
C010 C024 C033 121.9(8) . . ?
C024 C010 C045 120.3(8) . . ?
C008 C010 C024 120.0 . . ?
C008 C010 C045 119.7(8) . . ?
C027 C008 C010 122.2(8) . . ?
C027 C008 C021 117.8(8) . . ?
C021 C008 C010 120.0 . . ?
C008 C021 C023 121.4(7) . . ?
C008 C021 C025 120.0 . . ?
C025 C021 C023 118.5(7) . . ?
C034 C025 C038 119.3(9) . . ?
C034 C025 C021 120.5(9) . . ?
C021 C025 C038 120.0 . . ?
C006 C040 C035 125.7(10) . . ?
C009 C041 C031 127.4(12) . . ?
C057 C044 C038 113.6(17) . . ?
C010 C045 C058 117.7(12) . . ?
N046 C049 C043 120.0 . . ?
O062 C049 N046 123.8(12) . . ?
O062 C049 C043 116.1(12) . . ?
C049 N046 C067 120.0 . . ?
C049 N046 C082 102.8(17) . . ?
C067 N046 C082 125.9(17) . . ?
C050 C067 N046 120.0 . . ?
O105 C067 N046 103.8(14) . . ?
O105 C067 C050 135.2(14) . . ?
C067 C050 C033 120.0 . . ?
C058 C050 C067 111.7(11) . . ?
C058 C050 C033 127.7(11) . . ?
C050 C033 C024 114.2(9) . . ?
C043 C033 C024 125.8(9) . . ?
C043 C033 C050 120.0 . . ?
C049 C043 C057 132.9(12) . . ?
C033 C043 C049 120.0 . . ?
C033 C043 C057 106.9(12) . . ?
C034 C051 C032 116.7(11) . . ?
C044 C057 C043 131.8(19) . . ?
C050 C058 C045 116.3(14) . . ?
C069 C060 N026 115.8(12) . . ?
N046 C082 C071 149(3) . . ?

loop_
_geom_bond_atom_site_label_1
_geom_bond_atom_site_label_2
_geom_bond_distance
_geom_bond_site_symmetry_2
_geom_bond_publ_flag
C001 C003 1.3900 . ?
C001 C002 1.3900 . ?
C001 C014 1.268(13) . ?
C003 C017 1.3900 . ?
C003 C018 1.482(6) . ?
C017 C006 1.3900 . ?
C017 C031 1.436(11) . ?
C006 C004 1.3900 . ?
C006 C040 1.418(15) . ?
C004 C002 1.3900 . ?
C004 C005 1.482(6) . ?
C002 C013 1.476(10) . ?
C005 C011 1.3900 . ?
C005 C016 1.3900 . ?
C011 C019 1.3900 . ?
C011 C035 1.424(12) . ?
C019 N026 1.3900 . ?
C019 O042 1.314(11) . ?
N026 C022 1.3900 . ?
N026 C060 1.502(13) . ?
C022 C016 1.3900 . ?
C022 O012 1.281(8) . ?
C016 C037 1.333(13) . ?
C013 C037 1.418(15) . ?
C014 C020 1.432(16) . ?
C015 C027 1.472(15) . ?
C015 C039 1.389(11) . ?
C020 C028 1.400(11) . ?
C027 C008 1.378(13) . ?
C031 C041 1.406(15) . ?
C032 C023 1.3900 . ?
C032 C047 1.3900 . ?
C032 C051 1.487(14) . ?
C023 C039 1.3900 . ?
C023 C021 1.473(7) . ?
C039 C052 1.3900 . ?
C052 N029 1.3900 . ?
C052 O054 1.278(9) . ?
N029 C047 1.3900 . ?
N029 N007 1.337(6) . ?
C047 O064 1.261(10) . ?
C034 C025 1.345(15) . ?
C034 C051 1.415(17) . ?
C035 C040 1.423(17) . ?
C036 N007 1.3900 . ?
C036 C028 1.3900 . ?
C036 O066 1.222(12) . ?
N007 C030 1.3900 . ?
C030 C009 1.3900 . ?
C030 O059 1.297(10) . ?
C009 C018 1.3900 . ?
C009 C041 1.227(13) . ?
C018 C028 1.3900 . ?
C038 C024 1.3900 . ?
C038 C025 1.3900 . ?
C038 C044 1.448(19) . ?
C024 C010 1.3900 . ?
C024 C033 1.531(9) . ?
C010 C008 1.3900 . ?
C010 C045 1.434(14) . ?
C008 C021 1.3900 . ?
C021 C025 1.3900 . ?
C044 C057 1.37(2) . ?
C045 C058 1.55(2) . ?
C049 N046 1.3900 . ?
C049 C043 1.3900 . ?
C049 O062 1.383(16) . ?
N046 C067 1.3900 . ?
N046 C082 1.523(10) . ?
C067 C050 1.3900 . ?
C067 O105 1.201(9) . ?
C050 C033 1.3900 . ?
C050 C058 1.346(18) . ?
C033 C043 1.3900 . ?
C043 C057 1.52(2) . ?
C060 C069 1.435(19) . ?
C071 C082 1.523(10) . ?

loop_
_smtbx_masks_void_nr
_smtbx_masks_void_average_x
_smtbx_masks_void_average_y
_smtbx_masks_void_average_z
_smtbx_masks_void_volume
_smtbx_masks_void_count_electrons
_smtbx_masks_void_content
1 0.500 0.491 -0.994 5500.5 428.3 ?
